data_1527593
loop_
_publ_author_name
'Jensen, S.J.'

_publ_section_title
;
 Neutron diffraction study of beta-Tb Mn Cl3, (H2 O)2
;
_journal_name_full 'Acta Chemica Scandinavica (1-27,1973-42,1988)'
_journal_page_first 3422
_journal_page_last 3424
_journal_volume 24
_journal_year 1970
_chemical_formula_sum 'Cl3 H4 Mn O2 Rb'
_chemical_name_systematic 'Rb (Mn Cl3) (H2 O)2'
_space_group_IT_number 2
_symmetry_space_group_name_Hall '-P 1'
_symmetry_space_group_name_H-M 'P -1'
_cell_angle_alpha 92.3
_cell_angle_beta 109.4
_cell_angle_gamma 112.9
_cell_formula_units_Z 2
_cell_length_a 6.65
_cell_length_b 7.01
_cell_length_c 9.03
_cell_volume 358.736
_citation_journal_id_ASTM ACSAA4
_cod_data_source_file Jensen_ACSAA4_1970_989.cif
_cod_data_source_block H4Cl3Mn1O2Rb1
_cod_original_cell_volume 358.7364
_cod_original_formula_sum 'H4 Cl3 Mn1 O2 Rb1'
_cod_database_code 1527593

loop_
_symmetry_equiv_pos_as_xyz
x,y,z
-x,-y,-z

loop_
_atom_site_label
_atom_site_type_symbol
_atom_site_fract_x
_atom_site_fract_y
_atom_site_fract_z
_atom_site_occupancy
_atom_site_U_iso_or_equiv
Cl3 Cl-1 0.244 0.426 0.162 1 0.0
Rb1 Rb+1 0.256 0.934 0.177 1 0.0
H1 H+1 0.581 0.685 0.461 1 0.0
O2 O-2 0.746 0.438 0.168 1 0.0
H4 H+1 0.735 0.464 0.069 1 0.0
Cl1 Cl-1 0.242 0.713 0.495 1 0.0
O1 O-2 0.743 0.749 0.491 1 0.0
Cl2 Cl-1 0.771 0.959 0.187 1 0.0
H3 H+1 0.64 0.459 0.19 1 0.0
H2 H+1 0.778 0.817 0.414 1 0.0
Mn1 Mn+2 0.998 0.331 0.329 1 0.0
